data_1568142
loop_
_publ_author_name
'Zhou, Xiuquan'
'Kolluru, Venkata Surya Chaitanya'
'Xu, Wenqian'
'Wang, Luqing'
'Chang, Tieyan'
'Chen, Yu-Sheng'
'Yu, Lei'
'Wen, Jianguo'
'Chan, Maria K. Y.'
'Chung, Duck Young'
'Kanatzidis, Mercouri G.'

_publ_section_title
;
 Discovery of chalcogenides structures and compositions using mixed fluxes
;
_journal_issue 7938
_journal_name_full Nature
_journal_page_first 72
_journal_page_last 77
_journal_paper_doi 10.1038/s41586-022-05307-7
_journal_volume 612
_journal_year 2022
_chemical_formula_moiety '0.5(Cu14.86 Na10.67 O2 S12)'
_chemical_formula_sum 'Cu7.43 Na5.34 O S6'
_chemical_formula_weight 803.11
_space_group_crystal_system monoclinic
_space_group_IT_number 12
_space_group_name_Hall '-C 2y'
_space_group_name_H-M_alt 'C 1 2/m 1'
_atom_sites_solution_hydrogens .
_atom_sites_solution_primary dual
_audit_contact_author_name
;
;
_audit_creation_date 2021-09-27
_audit_creation_method
;
Olex2 1.2
(compiled 2018.05.29 svn.r3508 for OlexSys, GUI svn.r5506)
;
_cell_angle_alpha 90
_cell_angle_beta 91.89(3)
_cell_angle_gamma 90
_cell_formula_units_Z 2
_cell_length_a 15.278(3)
_cell_length_b 3.9247(8)
_cell_length_c 11.324(2)
_cell_measurement_reflns_used 1917
_cell_measurement_temperature 293(2)
_cell_measurement_theta_max 58.3
_cell_measurement_theta_min 7.2
_cell_volume 678.6(2)
_computing_molecular_graphics 'Olex2 (Dolomanov et al., 2009)'
_computing_publication_material 'Olex2 (Dolomanov et al., 2009)'
_computing_structure_refinement 'ShelXL (Sheldrick, 2015)'
_computing_structure_solution 'ShelXT (Sheldrick, 2015)'
_diffrn_ambient_temperature 293(2)
_diffrn_measured_fraction_theta_full 0.923
_diffrn_measured_fraction_theta_max 0.937
_diffrn_measurement_device_type 'Bruker APEX-II CCD'
_diffrn_measurement_method '\w scans'
_diffrn_radiation_type MoK\a
_diffrn_radiation_wavelength 0.71073
_diffrn_reflns_av_R_equivalents 0.2107
_diffrn_reflns_av_unetI/netI 0.5296
_diffrn_reflns_Laue_measured_fraction_full 0.923
_diffrn_reflns_Laue_measured_fraction_max 0.937
_diffrn_reflns_limit_h_max 13
_diffrn_reflns_limit_h_min -20
_diffrn_reflns_limit_k_max 5
_diffrn_reflns_limit_k_min -5
_diffrn_reflns_limit_l_max 14
_diffrn_reflns_limit_l_min -15
_diffrn_reflns_number 981
_diffrn_reflns_point_group_measured_fraction_full 0.923
_diffrn_reflns_point_group_measured_fraction_max 0.937
_diffrn_reflns_theta_full 25.242
_diffrn_reflns_theta_max 29.131
_diffrn_reflns_theta_min 3.600
_diffrn_standards_number 0
_exptl_absorpt_coefficient_mu 12.475
_exptl_absorpt_correction_type none
_exptl_crystal_colour orange
_exptl_crystal_density_diffrn 3.930
_exptl_crystal_description needle
_exptl_crystal_F_000 756
_refine_diff_density_max 2.000
_refine_diff_density_min -1.689
_refine_diff_density_rms 0.441
_refine_ls_extinction_coef .
_refine_ls_extinction_method none
_refine_ls_goodness_of_fit_ref 0.533
_refine_ls_hydrogen_treatment undef
_refine_ls_matrix_type full
_refine_ls_number_parameters 69
_refine_ls_number_reflns 981
_refine_ls_number_restraints 0
_refine_ls_restrained_S_all 0.533
_refine_ls_R_factor_all 0.2280
_refine_ls_R_factor_gt 0.0711
_refine_ls_shift/su_max 0.000
_refine_ls_shift/su_mean 0.000
_refine_ls_structure_factor_coef Fsqd
_refine_ls_weighting_details 'w=1/[\s^2^(Fo^2^)+(0.1000P)^2^] where P=(Fo^2^+2Fc^2^)/3'
_refine_ls_weighting_scheme calc
_refine_ls_wR_factor_gt 0.1555
_refine_ls_wR_factor_ref 0.2104
_reflns_Friedel_coverage 0.000
_reflns_Friedel_fraction_full .
_reflns_Friedel_fraction_max .
_reflns_number_gt 202
_reflns_number_total 981
_reflns_threshold_expression 'I > 2\s(I)'
_cod_data_source_file VI_Cu7.43Na5.34OS6.cif
_cod_data_source_block VI
_cod_database_code 1568142
_shelx_shelxl_version_number 2018/3
_shelx_space_group_comment
;
The symmetry employed for this shelxl refinement is uniquely defined
by the following loop, which should always be used as a source of
symmetry information in preference to the above space-group names.
They are only intended as comments.
;
_olex2_refinement_description
;
1. Others
 Fixed Sof: Na1(0.08333)
;
_olex2_submission_special_instructions 'No special instructions were received'

loop_
_space_group_symop_operation_xyz
'x, y, z'
'-x, y, -z'
'x+1/2, y+1/2, z'
'-x+1/2, y+1/2, -z'
'-x, -y, -z'
'x, -y, z'
'-x+1/2, -y+1/2, -z'
'x+1/2, -y+1/2, z'

loop_
_atom_site_label
_atom_site_type_symbol
_atom_site_fract_x
_atom_site_fract_y
_atom_site_fract_z
_atom_site_U_iso_or_equiv
_atom_site_adp_type
_atom_site_occupancy
_atom_site_site_symmetry_order
_atom_site_calc_flag
_atom_site_refinement_flags_posn
_atom_site_refinement_flags_adp
_atom_site_refinement_flags_occupancy
_atom_site_disorder_assembly
_atom_site_disorder_group
Cu01 Cu 0.2511(3) 1.000000 0.2071(3) 0.0307(11) Uani 1 2 d S T P . .
Cu02 Cu 0.1729(3) 0.500000 0.3405(3) 0.0325(12) Uani 1 2 d S T P . .
Cu03 Cu 0.3656(3) 0.500000 0.3486(4) 0.042(2) Uani 0.97(2) 2 d S T P . .
Cu00 Cu 0.2144(5) 0.500000 0.5635(7) 0.058(3) Uani 0.74(2) 2 d S T P . .
S005 S 0.3660(6) 0.500000 0.5555(6) 0.0283(19) Uani 1 2 d S T P . .
S006 S 0.1799(6) 0.500000 0.1410(6) 0.0270(19) Uani 1 2 d S T P . .
S007 S 0.4006(6) 1.000000 0.2555(7) 0.036(2) Uani 1 2 d S T P . .
Na08 Na 0.500000 0.000000 0.500000 0.032(4) Uani 1 4 d S T P . .
Na09 Na 0.3528(10) 0.500000 0.0492(10) 0.038(3) Uani 1 2 d S T P . .
Na0A Na 0.5406(10) 0.500000 0.2021(10) 0.043(4) Uani 1 2 d S T P . .
O00B O 0.500000 0.500000 0.000000 0.037(8) Uani 1 4 d S T P . .
Na1 Na 0.500000 0.000000 0.000000 0.07(3) Uani 0.3333 4 d S T P . .

loop_
_atom_site_aniso_label
_atom_site_aniso_U_11
_atom_site_aniso_U_22
_atom_site_aniso_U_33
_atom_site_aniso_U_23
_atom_site_aniso_U_13
_atom_site_aniso_U_12
Cu01 0.029(3) 0.032(3) 0.031(2) 0.000 0.0008(18) 0.000
Cu02 0.030(3) 0.042(3) 0.025(2) 0.000 0.0006(18) 0.000
Cu03 0.034(3) 0.062(4) 0.029(3) 0.000 0.004(2) 0.000
Cu00 0.044(5) 0.058(5) 0.071(5) 0.000 -0.030(4) 0.000
S005 0.038(5) 0.031(5) 0.017(3) 0.000 0.004(3) 0.000
S006 0.034(5) 0.024(4) 0.023(3) 0.000 -0.003(3) 0.000
S007 0.037(5) 0.021(4) 0.048(5) 0.000 -0.015(4) 0.000
Na08 0.007(9) 0.045(12) 0.045(10) 0.000 0.000(8) 0.000
Na09 0.044(9) 0.046(8) 0.024(6) 0.000 0.016(6) 0.000
Na0A 0.029(8) 0.067(10) 0.032(7) 0.000 -0.005(6) 0.000
O00B 0.031(19) 0.08(2) 0.005(11) 0.000 0.000(12) 0.000
Na1 0.20(9) -0.019(18) 0.03(3) 0.000 0.04(4) 0.000

loop_
_atom_type_symbol
_atom_type_description
_atom_type_scat_dispersion_real
_atom_type_scat_dispersion_imag
_atom_type_scat_source
Cu Cu 0.3201 1.2651 'International Tables Vol C Tables 4.2.6.8 and 6.1.1.4'
Na Na 0.0362 0.0249 'International Tables Vol C Tables 4.2.6.8 and 6.1.1.4'
O O 0.0106 0.0060 'International Tables Vol C Tables 4.2.6.8 and 6.1.1.4'
S S 0.1246 0.1234 'International Tables Vol C Tables 4.2.6.8 and 6.1.1.4'

loop_
_geom_angle_atom_site_label_1
_geom_angle_atom_site_label_2
_geom_angle_atom_site_label_3
_geom_angle
_geom_angle_site_symmetry_1
_geom_angle_site_symmetry_3
Cu02 Cu01 Cu02 90.20(17) 1_565 .
Cu02 Cu01 Cu03 60.52(13) 1_565 1_565
Cu02 Cu01 Cu03 114.83(17) 1_565 .
Cu02 Cu01 Cu03 60.52(13) . .
Cu02 Cu01 Cu03 114.83(17) . 1_565
Cu02 Cu01 Na09 95.68(15) 1_565 1_565
Cu02 Cu01 Na09 106.2(2) . 7_565
Cu02 Cu01 Na09 173.8(2) . 1_565
Cu02 Cu01 Na09 95.68(15) . .
Cu02 Cu01 Na09 173.8(2) 1_565 .
Cu02 Cu01 Na09 106.2(2) 1_565 7_565
Cu02 Cu01 Na0A 63.95(18) . 3_455
Cu02 Cu01 Na0A 63.95(18) 1_565 3_455
Cu03 Cu01 Cu03 80.15(16) . 1_565
Cu03 Cu01 Na09 114.8(3) . 1_565
Cu03 Cu01 Na09 136.18(13) 1_565 7_565
Cu03 Cu01 Na09 136.18(12) . 7_565
Cu03 Cu01 Na09 66.8(2) 1_565 1_565
Cu03 Cu01 Na09 66.8(2) . .
Cu03 Cu01 Na09 114.8(3) 1_565 .
Cu03 Cu01 Na0A 124.5(2) 1_565 3_455
Cu03 Cu01 Na0A 124.5(2) . 3_455
Cu00 Cu01 Cu02 62.50(16) 7_566 .
Cu00 Cu01 Cu02 62.50(16) 7_566 1_565
Cu00 Cu01 Cu03 52.34(15) 7_566 .
Cu00 Cu01 Cu03 52.34(15) 7_566 1_565
Cu00 Cu01 Na09 118.7(3) 7_566 1_565
Cu00 Cu01 Na09 162.4(3) 7_566 7_565
Cu00 Cu01 Na09 118.7(3) 7_566 .
Cu00 Cu01 Na0A 100.7(3) 7_566 3_455
S006 Cu01 Cu02 124.1(3) . 1_565
S006 Cu01 Cu02 51.69(18) . .
S006 Cu01 Cu02 124.1(3) 1_565 .
S006 Cu01 Cu02 51.69(18) 1_565 1_565
S006 Cu01 Cu03 162.7(2) . 1_565
S006 Cu01 Cu03 83.20(17) 1_565 1_565
S006 Cu01 Cu03 83.20(17) . .
S006 Cu01 Cu03 162.8(2) 1_565 .
S006 Cu01 Cu00 112.9(2) 1_565 7_566
S006 Cu01 Cu00 112.9(2) . 7_566
S006 Cu01 S006 113.0(4) . 1_565
S006 Cu01 Na09 125.3(3) . 1_565
S006 Cu01 Na09 60.70(18) . 7_565
S006 Cu01 Na09 61.6(3) 1_565 1_565
S006 Cu01 Na09 61.6(3) . .
S006 Cu01 Na09 125.3(3) 1_565 .
S006 Cu01 Na09 60.70(18) 1_565 7_565
S006 Cu01 Na0A 62.8(2) 1_565 3_455
S006 Cu01 Na0A 62.8(2) . 3_455
S007 Cu01 Cu02 108.0(2) . .
S007 Cu01 Cu02 108.0(2) . 1_565
S007 Cu01 Cu03 48.38(15) . .
S007 Cu01 Cu03 48.38(15) . 1_565
S007 Cu01 Cu00 66.8(3) . 7_566
S007 Cu01 S006 120.9(2) . .
S007 Cu01 S006 120.9(2) . 1_565
S007 Cu01 Na09 130.8(3) . 7_565
S007 Cu01 Na09 68.3(3) . .
S007 Cu01 Na09 68.3(3) . 1_565
S007 Cu01 Na0A 167.4(4) . 3_455
Na09 Cu01 Na09 78.4(3) 1_565 .
Na09 Cu01 Na09 74.1(4) 1_565 7_565
Na09 Cu01 Na09 74.1(4) . 7_565
Na09 Cu01 Na0A 120.6(3) . 3_455
Na09 Cu01 Na0A 120.6(3) 1_565 3_455
Na0A Cu01 Na09 61.8(3) 3_455 7_565
Cu01 Cu02 Cu01 90.20(17) . 1_545
Cu01 Cu02 Cu03 64.42(13) . .
Cu01 Cu02 Cu03 64.42(13) 1_545 .
Cu01 Cu02 Cu00 56.35(19) . 7_566
Cu01 Cu02 Cu00 56.35(19) 1_545 7_556
Cu01 Cu02 Cu00 115.9(2) . 7_556
Cu01 Cu02 Cu00 115.9(2) 1_545 7_566
Cu01 Cu02 Na08 132.53(10) 1_545 3_455
Cu01 Cu02 Na08 132.53(10) . 3_455
Cu01 Cu02 Na0A 64.8(2) 1_545 3_445
Cu01 Cu02 Na0A 116.4(2) . 3_445
Cu01 Cu02 Na0A 64.8(2) . 3_455
Cu01 Cu02 Na0A 116.4(2) 1_545 3_455
Cu03 Cu02 Na08 144.46(15) . 3_455
Cu03 Cu02 Na0A 129.2(3) . 3_445
Cu03 Cu02 Na0A 129.2(3) . 3_455
Cu00 Cu02 Cu01 115.88(17) . 1_545
Cu00 Cu02 Cu01 115.88(17) . .
Cu00 Cu02 Cu03 52.24(17) 7_566 .
Cu00 Cu02 Cu03 52.24(17) 7_556 .
Cu00 Cu02 Cu03 75.9(2) . .
Cu00 Cu02 Cu00 59.6(2) . 7_566
Cu00 Cu02 Cu00 59.6(2) . 7_556
Cu00 Cu02 Cu00 88.8(2) 7_566 7_556
Cu00 Cu02 Na08 106.51(19) 7_566 3_455
Cu00 Cu02 Na08 68.5(2) . 3_455
Cu00 Cu02 Na08 106.51(19) 7_556 3_455
Cu00 Cu02 Na0A 127.7(3) . 3_445
Cu00 Cu02 Na0A 172.3(2) 7_566 3_445
Cu00 Cu02 Na0A 97.52(18) 7_556 3_445
Cu00 Cu02 Na0A 172.3(2) 7_556 3_455
Cu00 Cu02 Na0A 97.52(18) 7_566 3_455
Cu00 Cu02 Na0A 127.7(3) . 3_455
S005 Cu02 Cu01 78.72(17) 7_556 1_545
S005 Cu02 Cu01 167.2(3) 7_566 1_545
S005 Cu02 Cu01 167.2(3) 7_556 .
S005 Cu02 Cu01 78.72(18) 7_566 .
S005 Cu02 Cu03 104.5(2) 7_566 .
S005 Cu02 Cu03 104.5(2) 7_556 .
S005 Cu02 Cu00 52.4(3) 7_556 7_556
S005 Cu02 Cu00 123.1(2) 7_566 7_556
S005 Cu02 Cu00 52.4(3) 7_566 7_566
S005 Cu02 Cu00 64.7(2) 7_556 .
S005 Cu02 Cu00 64.7(2) 7_566 .
S005 Cu02 Cu00 123.1(2) 7_556 7_566
S005 Cu02 S005 111.5(3) 7_566 7_556
S005 Cu02 Na08 60.2(2) 7_556 3_455
S005 Cu02 Na08 60.2(2) 7_566 3_455
S005 Cu02 Na0A 64.6(3) 7_556 3_445
S005 Cu02 Na0A 125.9(4) 7_556 3_455
S005 Cu02 Na0A 64.6(3) 7_566 3_455
S005 Cu02 Na0A 125.9(4) 7_566 3_445
S006 Cu02 Cu01 54.63(15) . 1_545
S006 Cu02 Cu01 54.63(15) . .
S006 Cu02 Cu03 87.2(3) . .
S006 Cu02 Cu00 109.8(3) . 7_566
S006 Cu02 Cu00 163.1(4) . .
S006 Cu02 Cu00 109.8(2) . 7_556
S006 Cu02 S005 121.04(17) . 7_556
S006 Cu02 S005 121.04(17) . 7_566
S006 Cu02 Na08 128.3(3) . 3_455
S006 Cu02 Na0A 63.9(3) . 3_445
S006 Cu02 Na0A 63.9(3) . 3_455
Na0A Cu02 Na08 76.1(3) 3_445 3_455
Na0A Cu02 Na08 76.1(3) 3_455 3_455
Na0A Cu02 Na0A 75.9(3) 3_445 3_455
Cu01 Cu03 Cu01 80.15(16) 1_545 .
Cu01 Cu03 Na08 176.02(16) . .
Cu01 Cu03 Na08 103.17(5) . 1_565
Cu01 Cu03 Na08 176.02(16) 1_545 1_565
Cu01 Cu03 Na08 103.17(5) 1_545 .
Cu01 Cu03 Na09 57.40(19) . .
Cu01 Cu03 Na09 57.40(19) 1_545 .
Cu01 Cu03 Na0A 101.7(2) . .
Cu01 Cu03 Na0A 101.7(2) 1_545 .
Cu02 Cu03 Cu01 55.07(12) . .
Cu02 Cu03 Cu01 55.07(12) . 1_545
Cu02 Cu03 Na08 128.64(12) . 1_565
Cu02 Cu03 Na08 128.64(12) . .
Cu02 Cu03 Na09 86.8(3) . .
Cu02 Cu03 Na0A 146.9(3) . .
Cu00 Cu03 Cu01 115.4(3) 7_566 1_545
Cu00 Cu03 Cu01 55.38(18) 7_556 1_545
Cu00 Cu03 Cu01 55.38(18) 7_566 .
Cu00 Cu03 Cu01 115.4(3) 7_556 .
Cu00 Cu03 Cu02 61.12(19) 7_566 .
Cu00 Cu03 Cu02 61.12(19) 7_556 .
Cu00 Cu03 Cu00 101.6(4) 7_556 7_566
Cu00 Cu03 Na08 124.0(2) 7_556 1_565
Cu00 Cu03 Na08 124.0(2) 7_566 .
Cu00 Cu03 Na08 68.48(17) 7_556 .
Cu00 Cu03 Na08 68.48(17) 7_566 1_565
Cu00 Cu03 Na09 112.4(2) 7_566 .
Cu00 Cu03 Na09 112.4(2) 7_556 .
Cu00 Cu03 Na0A 128.86(19) 7_556 .
Cu00 Cu03 Na0A 128.86(19) 7_566 .
S005 Cu03 Cu01 120.5(2) . 1_545
S005 Cu03 Cu01 120.5(2) . .
S005 Cu03 Cu02 90.0(3) . .
S005 Cu03 Cu00 65.9(2) . 7_566
S005 Cu03 Cu00 65.9(2) . 7_556
S005 Cu03 Na08 59.78(18) . 1_565
S005 Cu03 Na08 59.78(18) . .
S005 Cu03 Na09 176.8(4) . .
S005 Cu03 Na0A 123.0(4) . .
S007 Cu03 Cu01 116.5(3) 1_545 .
S007 Cu03 Cu01 49.3(2) . .
S007 Cu03 Cu01 116.5(3) . 1_545
S007 Cu03 Cu01 49.3(2) 1_545 1_545
S007 Cu03 Cu02 103.5(3) . .
S007 Cu03 Cu02 103.5(3) 1_545 .
S007 Cu03 Cu00 69.0(3) 1_545 7_556
S007 Cu03 Cu00 69.0(3) . 7_566
S007 Cu03 Cu00 164.6(4) 1_545 7_566
S007 Cu03 Cu00 164.6(4) . 7_556
S007 Cu03 S005 117.7(2) 1_545 .
S007 Cu03 S005 117.7(2) . .
S007 Cu03 S007 117.2(4) 1_545 .
S007 Cu03 Na08 65.0(2) . 1_565
S007 Cu03 Na08 126.8(3) 1_545 1_565
S007 Cu03 Na08 65.0(2) 1_545 .
S007 Cu03 Na08 126.8(3) . .
S007 Cu03 Na09 63.1(2) 1_545 .
S007 Cu03 Na09 63.1(2) . .
S007 Cu03 Na0A 63.3(3) . .
S007 Cu03 Na0A 63.3(3) 1_545 .
Na08 Cu03 Na08 73.43(10) 1_565 .
Na08 Cu03 Na09 122.5(2) 1_565 .
Na08 Cu03 Na09 122.5(2) . .
Na0A Cu03 Na08 75.6(2) . 1_565
Na0A Cu03 Na08 75.6(2) . .
Na0A Cu03 Na09 60.1(3) . .
Cu01 Cu00 Cu02 61.15(15) 7_566 7_566
Cu01 Cu00 Cu02 61.15(15) 7_566 7_556
Cu01 Cu00 Cu00 117.2(3) 7_566 7_566
Cu01 Cu00 Cu00 117.2(3) 7_566 7_556
Cu01 Cu00 S005 125.0(2) 7_566 7_566
Cu01 Cu00 S005 125.0(2) 7_566 7_556
Cu01 Cu00 S007 51.3(2) 7_566 7_566
Cu02 Cu00 Cu01 177.3(4) . 7_566
Cu02 Cu00 Cu02 120.4(2) . 7_566
Cu02 Cu00 Cu02 88.8(2) 7_566 7_556
Cu02 Cu00 Cu02 120.4(2) . 7_556
Cu02 Cu00 Cu00 64.3(3) . 7_566
Cu02 Cu00 Cu00 64.3(3) . 7_556
Cu02 Cu00 S005 53.85(18) . 7_556
Cu02 Cu00 S005 53.85(18) . 7_566
Cu02 Cu00 S007 126.0(4) . 7_566
Cu03 Cu00 Cu01 72.3(2) 7_566 7_566
Cu03 Cu00 Cu01 72.3(2) 7_556 7_566
Cu03 Cu00 Cu02 106.2(2) 7_556 .
Cu03 Cu00 Cu02 66.64(14) 7_556 7_556
Cu03 Cu00 Cu02 66.64(14) 7_566 7_566
Cu03 Cu00 Cu02 133.4(3) 7_556 7_566
Cu03 Cu00 Cu02 106.2(2) 7_566 .
Cu03 Cu00 Cu02 133.4(3) 7_566 7_556
Cu03 Cu00 Cu03 101.6(4) 7_556 7_566
Cu03 Cu00 Cu00 170.5(4) 7_566 7_556
Cu03 Cu00 Cu00 170.5(4) 7_556 7_566
Cu03 Cu00 Cu00 81.57(15) 7_556 7_556
Cu03 Cu00 Cu00 81.57(15) 7_566 7_566
Cu03 Cu00 S005 53.59(19) 7_566 7_566
Cu03 Cu00 S005 53.59(19) 7_556 7_556
Cu03 Cu00 S005 123.4(4) 7_556 7_566
Cu03 Cu00 S005 123.4(4) 7_566 7_556
Cu03 Cu00 S007 51.47(18) 7_556 7_566
Cu03 Cu00 S007 51.47(18) 7_566 7_566
Cu00 Cu00 Cu02 56.1(2) 7_556 7_556
Cu00 Cu00 Cu02 117.7(5) 7_556 7_566
Cu00 Cu00 Cu02 56.1(2) 7_566 7_566
Cu00 Cu00 Cu02 117.7(5) 7_566 7_556
Cu00 Cu00 Cu00 94.0(5) 7_556 7_566
Cu00 Cu00 S007 132.9(3) 7_566 7_566
Cu00 Cu00 S007 132.9(3) 7_556 7_566
S005 Cu00 Cu01 82.6(3) . 7_566
S005 Cu00 Cu02 86.98(16) 7_556 7_556
S005 Cu00 Cu02 168.5(4) 7_566 7_556
S005 Cu00 Cu02 54.19(18) . 7_566
S005 Cu00 Cu02 100.1(4) . .
S005 Cu00 Cu02 86.98(16) 7_566 7_566
S005 Cu00 Cu02 168.5(4) 7_556 7_566
S005 Cu00 Cu02 54.19(18) . 7_556
S005 Cu00 Cu03 120.7(2) . 7_566
S005 Cu00 Cu03 120.7(2) . 7_556
S005 Cu00 Cu00 51.5(3) 7_556 7_556
S005 Cu00 Cu00 117.2(4) 7_566 7_556
S005 Cu00 Cu00 117.2(4) 7_556 7_566
S005 Cu00 Cu00 63.7(3) . 7_556
S005 Cu00 Cu00 51.5(3) 7_566 7_566
S005 Cu00 Cu00 63.7(3) . 7_566
S005 Cu00 S005 95.2(3) 7_556 7_566
S005 Cu00 S005 115.2(3) . 7_556
S005 Cu00 S005 115.2(3) . 7_566
S005 Cu00 S007 94.7(3) 7_566 7_566
S005 Cu00 S007 133.9(4) . 7_566
S005 Cu00 S007 94.7(3) 7_556 7_566
S007 Cu00 Cu02 96.3(2) 7_566 7_566
S007 Cu00 Cu02 96.3(2) 7_566 7_556
Cu02 S005 Cu02 111.5(3) 7_566 7_556
Cu02 S005 Cu00 61.5(2) 7_556 7_556
Cu02 S005 Cu00 61.5(2) 7_566 7_566
Cu02 S005 Cu00 137.9(4) 7_566 7_556
Cu02 S005 Cu00 137.9(4) 7_556 7_566
Cu02 S005 Na08 74.94(13) 7_566 1_565
Cu02 S005 Na08 148.3(4) 7_566 .
Cu02 S005 Na08 148.3(4) 7_556 1_565
Cu02 S005 Na08 74.94(13) 7_556 .
Cu02 S005 Na0A 70.8(2) 7_556 5_666
Cu02 S005 Na0A 70.8(2) 7_566 5_666
Cu03 S005 Cu02 120.25(19) . 7_566
Cu03 S005 Cu02 120.25(19) . 7_556
Cu03 S005 Cu00 60.5(2) . 7_556
Cu03 S005 Cu00 60.5(2) . 7_566
Cu03 S005 Na08 76.3(2) . .
Cu03 S005 Na08 76.3(2) . 1_565
Cu03 S005 Na0A 152.3(5) . 5_666
Cu00 S005 Cu02 73.4(3) . 7_556
Cu00 S005 Cu02 73.4(3) . 7_566
Cu00 S005 Cu03 94.0(4) . .
Cu00 S005 Cu00 95.2(3) 7_556 7_566
Cu00 S005 Cu00 64.8(3) . 7_566
Cu00 S005 Cu00 64.8(3) . 7_556
Cu00 S005 Na08 73.16(19) 7_566 1_565
Cu00 S005 Na08 135.75(16) . .
Cu00 S005 Na08 135.75(16) . 1_565
Cu00 S005 Na08 134.6(3) 7_556 1_565
Cu00 S005 Na08 73.16(19) 7_556 .
Cu00 S005 Na08 134.6(3) 7_566 .
Cu00 S005 Na0A 130.58(19) 7_566 5_666
Cu00 S005 Na0A 113.7(4) . 5_666
Cu00 S005 Na0A 130.58(19) 7_556 5_666
Na08 S005 Na08 84.5(2) 1_565 .
Na08 S005 Na0A 83.3(3) 1_565 5_666
Na08 S005 Na0A 83.3(3) . 5_666
Cu01 S006 Cu01 113.0(4) . 1_545
Cu01 S006 Na09 72.2(3) . .
Cu01 S006 Na09 148.7(4) 1_545 7_565
Cu01 S006 Na09 75.1(2) . 7_565
Cu01 S006 Na09 75.1(2) 1_545 7
Cu01 S006 Na09 72.2(3) 1_545 .
Cu01 S006 Na09 148.7(4) . 7
Cu01 S006 Na0A 142.9(4) . 3_445
Cu01 S006 Na0A 72.8(2) 1_545 3_445
Cu01 S006 Na0A 72.8(2) . 3_455
Cu01 S006 Na0A 142.9(4) 1_545 3_455
Cu01 S006 Na1 123.40(18) . 3_455
Cu01 S006 Na1 123.40(18) 1_545 3_455
Cu02 S006 Cu01 73.68(19) . .
Cu02 S006 Cu01 73.68(19) . 1_545
Cu02 S006 Na09 135.8(2) . 7
Cu02 S006 Na09 115.8(4) . .
Cu02 S006 Na09 135.8(2) . 7_565
Cu02 S006 Na0A 73.3(3) . 3_445
Cu02 S006 Na0A 73.3(3) . 3_455
Cu02 S006 Na1 116.0(3) . 3_455
Na09 S006 Na09 83.6(3) 7 7_565
Na09 S006 Na09 82.6(4) . 7
Na09 S006 Na09 82.6(4) . 7_565
Na09 S006 Na0A 68.1(3) 7 3_445
Na09 S006 Na0A 120.1(5) 7 3_455
Na09 S006 Na0A 120.1(5) 7_565 3_445
Na09 S006 Na0A 138.9(2) . 3_455
Na09 S006 Na0A 138.9(2) . 3_445
Na09 S006 Na0A 68.1(3) 7_565 3_455
Na09 S006 Na1 60.1(3) 7 3_455
Na09 S006 Na1 128.2(3) . 3_455
Na09 S006 Na1 60.1(3) 7_565 3_455
Na0A S006 Na0A 81.9(4) 3_445 3_455
Na0A S006 Na1 59.9(3) 3_445 3_455
Na0A S006 Na1 59.9(3) 3_455 3_455
Cu01 S007 Cu00 61.9(3) . 7_566
Cu01 S007 Na08 130.9(4) . 1_565
Cu01 S007 Na09 67.7(3) . .
Cu01 S007 Na09 67.7(3) . 1_565
Cu01 S007 Na0A 131.0(3) . .
Cu01 S007 Na0A 131.0(3) . 1_565
Cu01 S007 Na1 105.6(3) . 1_565
Cu03 S007 Cu01 82.3(3) . .
Cu03 S007 Cu01 82.3(3) 1_565 .
Cu03 S007 Cu03 117.2(4) 1_565 .
Cu03 S007 Cu00 59.5(2) 1_565 7_566
Cu03 S007 Cu00 59.5(2) . 7_566
Cu03 S007 Na08 72.9(2) 1_565 1_565
Cu03 S007 Na08 72.9(2) . 1_565
Cu03 S007 Na09 145.9(4) 1_565 .
Cu03 S007 Na09 145.9(4) . 1_565
Cu03 S007 Na09 75.76(18) 1_565 1_565
Cu03 S007 Na09 75.76(18) . .
Cu03 S007 Na0A 73.2(2) 1_565 1_565
Cu03 S007 Na0A 73.2(2) . .
Cu03 S007 Na0A 146.6(4) 1_565 .
Cu03 S007 Na0A 146.6(4) . 1_565
Cu03 S007 Na1 121.4(2) 1_565 1_565
Cu03 S007 Na1 121.4(2) . 1_565
Cu00 S007 Na08 69.0(2) 7_566 1_565
Cu00 S007 Na09 114.8(4) 7_566 .
Cu00 S007 Na09 114.8(4) 7_566 1_565
Cu00 S007 Na0A 129.3(3) 7_566 1_565
Cu00 S007 Na0A 129.3(3) 7_566 .
Cu00 S007 Na1 167.5(4) 7_566 1_565
Na08 S007 Na09 139.6(2) 1_565 .
Na08 S007 Na09 139.6(2) 1_565 1_565
Na08 S007 Na1 123.6(3) 1_565 1_565
Na09 S007 Na09 78.0(3) . 1_565
Na09 S007 Na1 56.5(2) 1_565 1_565
Na09 S007 Na1 56.5(2) . 1_565
Na0A S007 Na08 81.3(3) . 1_565
Na0A S007 Na08 81.3(3) 1_565 1_565
Na0A S007 Na09 114.5(4) 1_565 .
Na0A S007 Na09 114.5(4) . 1_565
Na0A S007 Na09 65.5(4) . .
Na0A S007 Na09 65.5(4) 1_565 1_565
Na0A S007 Na0A 82.4(5) . 1_565
Na0A S007 Na1 58.0(3) . 1_565
Na0A S007 Na1 58.0(3) 1_565 1_565
Cu02 Na08 Cu02 180.0 7_556 3_545
Cu02 Na08 Cu03 102.46(10) 3_545 1_545
Cu02 Na08 Cu03 102.46(10) 7_556 5_656
Cu02 Na08 Cu03 77.54(10) 3_545 5_656
Cu02 Na08 Cu03 77.54(10) 7_556 1_545
Cu02 Na08 Cu03 102.46(10) 7_556 5_666
Cu02 Na08 Cu03 77.54(10) 3_545 5_666
Cu02 Na08 Cu03 102.46(10) 3_545 .
Cu02 Na08 Cu03 77.54(10) 7_556 .
Cu03 Na08 Cu03 73.43(10) 5_666 5_656
Cu03 Na08 Cu03 73.43(10) 1_545 .
Cu03 Na08 Cu03 180.0 5_656 .
Cu03 Na08 Cu03 106.57(10) 1_545 5_656
Cu03 Na08 Cu03 180.00(13) 1_545 5_666
Cu03 Na08 Cu03 106.57(10) 5_666 .
S005 Na08 Cu02 44.88(12) 1_545 7_556
S005 Na08 Cu02 44.88(12) 5_666 3_545
S005 Na08 Cu02 135.12(12) 5_656 7_556
S005 Na08 Cu02 44.88(12) 5_656 3_545
S005 Na08 Cu02 135.12(12) 5_666 7_556
S005 Na08 Cu02 44.88(12) . 7_556
S005 Na08 Cu02 135.12(12) 1_545 3_545
S005 Na08 Cu02 135.12(12) . 3_545
S005 Na08 Cu03 43.90(16) 1_545 1_545
S005 Na08 Cu03 136.10(16) 1_545 5_666
S005 Na08 Cu03 136.09(16) . 5_656
S005 Na08 Cu03 85.23(17) 1_545 5_656
S005 Na08 Cu03 94.77(17) 5_656 5_666
S005 Na08 Cu03 94.77(17) 1_545 .
S005 Na08 Cu03 43.90(16) 5_656 5_656
S005 Na08 Cu03 85.23(17) 5_656 1_545
S005 Na08 Cu03 85.23(17) 5_666 .
S005 Na08 Cu03 43.90(16) . .
S005 Na08 Cu03 136.10(16) 5_656 .
S005 Na08 Cu03 85.23(17) . 5_666
S005 Na08 Cu03 94.77(17) 5_666 5_656
S005 Na08 Cu03 94.77(17) . 1_545
S005 Na08 Cu03 136.10(16) 5_666 1_545
S005 Na08 Cu03 43.90(16) 5_666 5_666
S005 Na08 S005 180.0(3) 5_666 1_545
S005 Na08 S005 84.5(2) 5_666 5_656
S005 Na08 S005 180.0 . 5_656
S005 Na08 S005 84.5(2) . 1_545
S005 Na08 S005 95.5(2) . 5_666
S005 Na08 S005 95.5(2) 1_545 5_656
S005 Na08 S007 97.7(2) 5_656 1_545
S005 Na08 S007 97.7(2) . 5_666
S005 Na08 S007 82.3(2) . 1_545
S005 Na08 S007 97.7(2) 1_545 5_666
S005 Na08 S007 97.7(2) 5_666 1_545
S005 Na08 S007 82.3(2) 1_545 1_545
S005 Na08 S007 82.3(2) 5_656 5_666
S005 Na08 S007 82.3(2) 5_666 5_666
S007 Na08 Cu02 83.5(2) 1_545 3_545
S007 Na08 Cu02 96.5(2) 1_545 7_556
S007 Na08 Cu02 96.5(2) 5_666 3_545
S007 Na08 Cu02 83.5(2) 5_666 7_556
S007 Na08 Cu03 137.97(10) 5_666 .
S007 Na08 Cu03 137.97(10) 5_666 1_545
S007 Na08 Cu03 42.03(10) 5_666 5_656
S007 Na08 Cu03 137.97(10) 1_545 5_656
S007 Na08 Cu03 42.03(10) 1_545 1_545
S007 Na08 Cu03 42.03(10) 5_666 5_666
S007 Na08 Cu03 137.97(10) 1_545 5_666
S007 Na08 Cu03 42.03(10) 1_545 .
S007 Na08 S007 180.0 5_666 1_545
Cu01 Na09 Cu01 105.9(4) . 7_565
Cu01 Na09 Cu01 78.4(3) 1_545 .
Cu01 Na09 Cu01 105.9(4) 1_545 7_565
Cu01 Na09 S007 44.0(2) . .
Cu01 Na09 S007 94.3(3) . 1_545
Cu01 Na09 S007 94.3(3) 1_545 .
Cu01 Na09 S007 44.0(2) 1_545 1_545
Cu01 Na09 Na0A 98.1(3) 1_545 .
Cu01 Na09 Na0A 98.1(3) . .
Cu01 Na09 Na0A 148.8(5) 7_565 .
S006 Na09 Cu01 85.6(2) 7_565 .
S006 Na09 Cu01 44.2(2) 7 7_565
S006 Na09 Cu01 46.2(2) . .
S006 Na09 Cu01 140.0(6) 7_565 1_545
S006 Na09 Cu01 84.0(4) . 7_565
S006 Na09 Cu01 44.2(2) 7_565 7_565
S006 Na09 Cu01 140.0(6) 7 .
S006 Na09 Cu01 46.2(2) . 1_545
S006 Na09 Cu01 85.6(2) 7 1_545
S006 Na09 S006 97.4(4) . 7
S006 Na09 S006 83.6(3) 7 7_565
S006 Na09 S006 97.4(4) . 7_565
S006 Na09 S007 85.7(3) . 1_545
S006 Na09 S007 99.12(13) 7_565 .
S006 Na09 S007 85.7(3) . .
S006 Na09 S007 175.7(5) 7_565 1_545
S006 Na09 S007 175.6(5) 7 .
S006 Na09 S007 99.12(13) 7 1_545
S006 Na09 Na0A 120.5(4) 7_565 .
S006 Na09 Na0A 120.5(4) 7 .
S006 Na09 Na0A 127.2(4) . .
S006 Na09 Na1 139.39(17) . .
S006 Na09 Na1 113.8(4) 7 1_565
S006 Na09 Na1 113.8(4) 7_565 .
S006 Na09 Na1 63.0(2) 7_565 1_565
S006 Na09 Na1 63.0(2) 7 .
S006 Na09 Na1 139.39(17) . 1_565
S007 Na09 Cu01 139.6(2) . 7_565
S007 Na09 Cu01 139.6(2) 1_545 7_565
S007 Na09 S007 78.0(3) 1_545 .
S007 Na09 Na0A 55.2(3) 1_545 .
S007 Na09 Na0A 55.2(3) . .
O00B Na09 Cu01 103.4(4) . 7_565
O00B Na09 Cu01 129.9(4) . .
O00B Na09 Cu01 129.9(4) . 1_545
O00B Na09 S006 88.1(4) . 7_565
O00B Na09 S006 172.6(5) . .
O00B Na09 S006 88.1(4) . 7
O00B Na09 S007 88.6(4) . .
O00B Na09 S007 88.6(4) . 1_545
O00B Na09 Na0A 45.4(3) . .
O00B Na09 Na1 40.05(17) . 1_565
O00B Na09 Na1 40.05(17) . .
Na1 Na09 Cu01 94.85(13) 1_565 .
Na1 Na09 Cu01 100.2(3) 1_565 7_565
Na1 Na09 Cu01 94.85(13) . 1_545
Na1 Na09 Cu01 100.2(3) . 7_565
Na1 Na09 Cu01 153.9(5) . .
Na1 Na09 Cu01 153.9(5) 1_565 1_545
Na1 Na09 S007 112.7(5) 1_565 1_545
Na1 Na09 S007 64.9(2) . 1_545
Na1 Na09 S007 112.7(5) . .
Na1 Na09 S007 64.9(2) 1_565 .
Na1 Na09 Na0A 57.5(3) . .
Na1 Na09 Na0A 57.5(3) 1_565 .
Na1 Na09 Na1 80.1(3) 1_565 .
Cu02 Na0A Cu01 51.2(2) 3 3_545
Cu02 Na0A Cu01 51.2(2) 3_545 3_545
Cu02 Na0A Cu02 75.9(3) 3 3_545
Cu02 Na0A Cu03 105.8(3) 3_545 .
Cu02 Na0A Cu03 105.8(3) 3 .
Cu03 Na0A Cu01 147.7(4) . 3_545
S005 Na0A Cu01 63.0(3) 5_666 3_545
S005 Na0A Cu02 44.64(19) 5_666 3_545
S005 Na0A Cu02 44.64(19) 5_666 3
S005 Na0A Cu03 84.7(4) 5_666 .
S005 Na0A Na1 138.5(2) 5_666 .
S005 Na0A Na1 138.5(2) 5_666 1_565
S006 Na0A Cu01 44.4(2) 3_545 3_545
S006 Na0A Cu01 44.4(2) 3 3_545
S006 Na0A Cu02 94.2(4) 3 3_545
S006 Na0A Cu02 42.8(2) 3 3
S006 Na0A Cu02 42.8(2) 3_545 3_545
S006 Na0A Cu02 94.2(4) 3_545 3
S006 Na0A Cu03 137.2(2) 3 .
S006 Na0A Cu03 137.2(2) 3_545 .
S006 Na0A S005 83.8(4) 3 5_666
S006 Na0A S005 83.8(4) 3_545 5_666
S006 Na0A S006 81.9(4) 3 3_545
S006 Na0A Na1 62.3(2) 3_545 .
S006 Na0A Na1 112.1(4) 3 .
S006 Na0A Na1 62.3(2) 3 1_565
S006 Na0A Na1 112.1(4) 3_545 1_565
S007 Na0A Cu01 136.1(3) 1_545 3_545
S007 Na0A Cu01 136.1(3) . 3_545
S007 Na0A Cu02 86.7(2) 1_545 3_545
S007 Na0A Cu02 138.8(5) . 3_545
S007 Na0A Cu02 138.8(5) 1_545 3
S007 Na0A Cu02 86.7(2) . 3
S007 Na0A Cu03 43.6(2) 1_545 .
S007 Na0A Cu03 43.6(2) . .
S007 Na0A S005 97.7(4) . 5_666
S007 Na0A S005 97.7(4) 1_545 5_666
S007 Na0A S006 97.81(18) . 3
S007 Na0A S006 178.4(5) . 3_545
S007 Na0A S006 178.4(5) 1_545 3
S007 Na0A S006 97.81(18) 1_545 3_545
S007 Na0A S007 82.4(5) . 1_545
S007 Na0A Na1 116.4(5) 1_545 1_565
S007 Na0A Na1 66.5(2) 1_545 .
S007 Na0A Na1 116.4(5) . .
S007 Na0A Na1 66.5(2) . 1_565
O00B Na0A Cu01 104.4(5) . 3_545
O00B Na0A Cu02 128.4(4) . 3
O00B Na0A Cu02 128.4(4) . 3_545
O00B Na0A Cu03 107.9(5) . .
O00B Na0A S005 167.4(7) . 5_666
O00B Na0A S006 86.7(4) . 3_545
O00B Na0A S006 86.7(4) . 3
O00B Na0A S007 91.7(4) . .
O00B Na0A S007 91.7(4) . 1_545
O00B Na0A Na1 39.85(14) . 1_565
O00B Na0A Na1 39.85(14) . .
Na1 Na0A Cu01 101.0(3) 1_565 3_545
Na1 Na0A Cu01 101.0(3) . 3_545
Na1 Na0A Cu02 94.72(16) . 3_545
Na1 Na0A Cu02 150.5(5) 1_565 3_545
Na1 Na0A Cu02 150.5(5) . 3
Na1 Na0A Cu02 94.72(16) 1_565 3
Na1 Na0A Cu03 103.6(4) . .
Na1 Na0A Cu03 103.6(4) 1_565 .
Na1 Na0A Na1 79.7(3) . 1_565
Na09 O00B Na09 180.0 . 5_665
Na09 O00B Na0A 89.6(5) 5_665 5_665
Na09 O00B Na0A 89.6(5) . .
Na09 O00B Na0A 90.4(5) 5_665 .
Na09 O00B Na0A 90.4(5) . 5_665
Na0A O00B Na0A 180.0 . 5_665
Na1 O00B Na09 90.0 1_565 .
Na1 O00B Na09 90.0 . .
Na1 O00B Na09 90.0 . 5_665
Na1 O00B Na09 90.0 1_565 5_665
Na1 O00B Na0A 90.0 1_565 .
Na1 O00B Na0A 90.0 . .
Na1 O00B Na0A 90.0 . 5_665
Na1 O00B Na0A 90.0 1_565 5_665
Na1 O00B Na1 180.0 1_565 .
S006 Na1 S006 180.00(17) 7 3_545
Na09 Na1 S006 123.1(2) 5_665 7
Na09 Na1 S006 123.1(2) 1_545 3_545
Na09 Na1 S006 56.9(2) 1_545 7
Na09 Na1 S006 56.9(2) 5_665 3_545
Na09 Na1 S006 56.9(2) . 7
Na09 Na1 S006 123.1(2) 5_655 7
Na09 Na1 S006 123.1(2) . 3_545
Na09 Na1 S006 56.9(2) 5_655 3_545
Na09 Na1 Na09 180.0 . 5_655
Na09 Na1 Na09 80.1(3) . 1_545
Na09 Na1 Na09 99.9(3) . 5_665
Na09 Na1 Na09 99.9(3) 1_545 5_655
Na09 Na1 Na09 80.1(3) 5_665 5_655
Na09 Na1 Na09 180.0(4) 5_665 1_545
Na09 Na1 Na0A 65.9(3) 5_655 1_545
Na09 Na1 Na0A 114.1(3) 5_655 5_665
Na09 Na1 Na0A 114.1(3) 1_545 .
Na09 Na1 Na0A 65.9(3) 5_665 .
Na09 Na1 Na0A 65.9(3) 1_545 5_655
Na09 Na1 Na0A 114.6(3) 1_545 5_665
Na09 Na1 Na0A 114.6(3) 5_655 .
Na09 Na1 Na0A 65.9(3) . 5_665
Na09 Na1 Na0A 65.4(3) 5_655 5_655
Na09 Na1 Na0A 114.6(3) . 5_655
Na09 Na1 Na0A 65.4(3) . .
Na09 Na1 Na0A 65.4(3) 1_545 1_545
Na09 Na1 Na0A 114.1(3) . 1_545
Na09 Na1 Na0A 114.1(3) 5_665 5_655
Na09 Na1 Na0A 114.6(3) 5_665 1_545
Na09 Na1 Na0A 65.4(3) 5_665 5_665
Na0A Na1 S006 122.2(3) . 7
Na0A Na1 S006 57.8(3) 1_545 3_545
Na0A Na1 S006 122.2(3) 5_665 3_545
Na0A Na1 S006 122.2(3) 5_655 3_545
Na0A Na1 S006 57.8(3) 5_665 7
Na0A Na1 S006 57.8(3) . 3_545
Na0A Na1 S006 57.8(3) 5_655 7
Na0A Na1 S006 122.2(3) 1_545 7
Na0A Na1 Na0A 100.3(3) . 5_665
Na0A Na1 Na0A 180.0(3) . 5_655
Na0A Na1 Na0A 180.0(3) 5_665 1_545
Na0A Na1 Na0A 79.7(3) 5_655 5_665
Na0A Na1 Na0A 100.3(3) 5_655 1_545
Na0A Na1 Na0A 79.7(3) . 1_545
O00B Na1 S006 90.0 1_545 7
O00B Na1 S006 90.0 . 7
O00B Na1 S006 90.0 . 3_545
O00B Na1 S006 90.0 1_545 3_545
O00B Na1 Na09 49.95(17) 1_545 1_545
O00B Na1 Na09 49.95(17) . 5_665
O00B Na1 Na09 49.95(17) . .
O00B Na1 Na09 130.05(17) . 5_655
O00B Na1 Na09 130.05(17) 1_545 .
O00B Na1 Na09 49.95(17) 1_545 5_655
O00B Na1 Na09 130.05(17) . 1_545
O00B Na1 Na09 130.05(17) 1_545 5_665
O00B Na1 Na0A 50.15(14) . .
O00B Na1 Na0A 129.85(14) 1_545 5_665
O00B Na1 Na0A 50.15(14) 1_545 1_545
O00B Na1 Na0A 129.85(14) 1_545 .
O00B Na1 Na0A 50.15(14) . 5_665
O00B Na1 Na0A 50.15(14) 1_545 5_655
O00B Na1 Na0A 129.85(14) . 5_655
O00B Na1 Na0A 129.85(14) . 1_545
O00B Na1 O00B 180.0 1_545 .

loop_
_geom_bond_atom_site_label_1
_geom_bond_atom_site_label_2
_geom_bond_distance
_geom_bond_site_symmetry_2
Cu01 Cu02 2.770(4) .
Cu01 Cu02 2.770(4) 1_565
Cu01 Cu03 3.048(5) .
Cu01 Cu03 3.048(5) 1_565
Cu01 Cu00 2.633(9) 7_566
Cu01 S006 2.354(5) .
Cu01 S006 2.354(5) 1_565
Cu01 S007 2.332(10) .
Cu01 Na09 3.106(10) .
Cu01 Na09 3.106(10) 1_565
Cu01 Na09 3.263(12) 7_565
Cu01 Na0A 3.215(16) 3_455
Cu02 Cu03 2.942(6) .
Cu02 Cu00 2.583(9) .
Cu02 Cu00 2.806(6) 7_556
Cu02 Cu00 2.806(6) 7_566
Cu02 S005 2.375(5) 7_566
Cu02 S005 2.375(5) 7_556
Cu02 S006 2.265(8) .
Cu02 Na08 3.250(4) 3_455
Cu02 Na0A 3.192(11) 3_455
Cu02 Na0A 3.192(11) 3_445
Cu03 Cu00 2.533(6) 7_566
Cu03 Cu00 2.533(6) 7_556
Cu03 S005 2.343(9) .
Cu03 S007 2.299(5) 1_545
Cu03 S007 2.299(5) .
Cu03 Na08 3.283(4) 1_565
Cu03 Na08 3.283(4) .
Cu03 Na09 3.389(11) .
Cu03 Na0A 3.193(15) .
Cu00 Cu00 2.684(12) 7_566
Cu00 Cu00 2.684(12) 7_556
Cu00 S005 2.320(13) .
Cu00 S005 2.658(7) 7_556
Cu00 S005 2.658(7) 7_566
Cu00 S007 2.744(13) 7_566
S005 Na08 2.920(7) .
S005 Na08 2.920(7) 1_565
S005 Na0A 3.052(14) 5_666
S006 Na09 2.944(10) 7_565
S006 Na09 2.870(16) .
S006 Na09 2.944(10) 7
S006 Na0A 2.993(13) 3_455
S006 Na0A 2.993(13) 3_445
S006 Na1 3.133(8) 3_455
S007 Na08 3.113(8) 1_565
S007 Na09 3.119(11) 1_565
S007 Na09 3.119(11) .
S007 Na0A 2.979(14) .
S007 Na0A 2.979(14) 1_565
S007 Na1 3.311(10) 1_565
Na09 Na0A 3.30(2) .
Na09 O00B 2.335(14) .
Na09 Na1 3.050(11) .
Na09 Na1 3.050(11) 1_565
Na0A O00B 2.351(12) .
Na0A Na1 3.062(9) 1_565
Na0A Na1 3.062(9) .
O00B Na1 1.9624(4) 1_565
O00B Na1 1.9624(4) .
